data_4060094
loop_
_publ_author_name
'Cabeza, Javier A.'
'del R\'io, Ignacio'
'Garc\'ia-\'Alvarez, Pablo'
'Miguel, Daniel'

_publ_section_title
;
Reactivity of Diphenylacetylene with a Basal Edge-Bridged Square-Pyramidal 
Hexaruthenium Cluster. Characterization of Penta-, Hexa-, and Heptanuclear 
Alkyne Derivatives
;
_journal_issue 4
_journal_name_full Organometallics
_journal_page_first 665
_journal_page_last 674
_journal_paper_doi 10.1021/om049186r
_journal_volume 24
_journal_year 2005
_chemical_formula_sum 'C34.4 H16.8 Cl0.8 N2 O14 Ru6'
_chemical_formula_weight 1316.88
_space_group_IT_number 14
_symmetry_cell_setting monoclinic
_symmetry_space_group_name_Hall '-P 2yn'
_symmetry_space_group_name_H-M 'P 1 21/n 1'
_atom_sites_solution_hydrogens geom
_atom_sites_solution_primary direct
_atom_sites_solution_secondary difmap
_cell_angle_alpha 90.00
_cell_angle_beta 92.75(3)
_cell_angle_gamma 90.00
_cell_formula_units_Z 4
_cell_length_a 15.17(3)
_cell_length_b 12.55(2)
_cell_length_c 23.20(4)
_cell_measurement_reflns_used ?
_cell_measurement_temperature 299(2)
_cell_measurement_theta_max ?
_cell_measurement_theta_min ?
_cell_volume 4412(13)
_diffrn_ambient_temperature 299(2)
_diffrn_detector_area_resol_mean ?
_diffrn_measurement_device_type 'CCD area detector'
_diffrn_measurement_method 'phi and omega scans'
_diffrn_radiation_monochromator graphite
_diffrn_radiation_source 'fine-focus sealed tube'
_diffrn_radiation_type MoK\a
_diffrn_radiation_wavelength 0.71073
_diffrn_reflns_av_R_equivalents 0.0931
_diffrn_reflns_av_sigmaI/netI 0.0982
_diffrn_reflns_limit_h_max 17
_diffrn_reflns_limit_h_min -16
_diffrn_reflns_limit_k_max 14
_diffrn_reflns_limit_k_min -9
_diffrn_reflns_limit_l_max 25
_diffrn_reflns_limit_l_min -23
_diffrn_reflns_number 18473
_diffrn_reflns_theta_max 24.05
_diffrn_reflns_theta_min 1.57
_diffrn_standards_decay_% ?
_diffrn_standards_interval_count ?
_diffrn_standards_interval_time ?
_diffrn_standards_number ?
_exptl_absorpt_coefficient_mu 2.111
_exptl_absorpt_correction_T_max 1.000000
_exptl_absorpt_correction_T_min 0.480457
_exptl_absorpt_correction_type SADABS
_exptl_absorpt_process_details ?
_exptl_crystal_colour BLACK
_exptl_crystal_density_diffrn 1.983
_exptl_crystal_density_meas ?
_exptl_crystal_density_method 'not measured'
_exptl_crystal_description PRISM
_exptl_crystal_F_000 2507
_exptl_crystal_size_max 0.05
_exptl_crystal_size_mid 0.15
_exptl_crystal_size_min 0.37
_refine_ls_extinction_coef 0.00023(4)
_refine_ls_extinction_expression Fc^*^=kFc[1+0.001xFc^2^\l^3^/sin(2\q)]^-1/4^
_refine_ls_extinction_method SHELXL
_refine_ls_goodness_of_fit_ref 1.109
_refine_ls_hydrogen_treatment mixed
_refine_ls_matrix_type full
_refine_ls_number_parameters 521
_refine_ls_number_reflns 6387
_refine_ls_number_restraints 0
_refine_ls_restrained_S_all 1.109
_refine_ls_R_factor_all 0.1617
_refine_ls_R_factor_gt 0.1022
_refine_ls_shift/su_max 0.001
_refine_ls_shift/su_mean 0.000
_refine_ls_structure_factor_coef Fsqd
_refine_ls_weighting_details 'calc w=1/[\s^2^(Fo^2^)+(0.0464P)^2^+281.1297P] where P=(Fo^2^+2Fc^2^)/3'
_refine_ls_weighting_scheme calc
_refine_ls_wR_factor_gt 0.2107
_refine_ls_wR_factor_ref 0.2558
_reflns_number_gt 4365
_reflns_number_total 6387
_reflns_threshold_expression >2sigma(I)
_cod_depositor_comments
;
The following automatic conversions were performed:
'_symmetry_cell_setting' value 'Monoclinic' changed to 'monoclinic'
according to '/home/saulius/struct/CIF-dictionaries/cif_core.dic'
dictionary named 'cif_core.dic' version 2.4.1 from 2010-06-29.

Automatic conversion script
Id: cif_fix_enum 1527 2010-12-29 10:47:43Z saulius 
;
_cod_original_sg_symbol_H-M P2(1)/n
_cod_database_code 4060094

loop_
_symmetry_equiv_pos_as_xyz
'x, y, z'
'-x+1/2, y+1/2, -z+1/2'
'-x, -y, -z'
'x-1/2, -y-1/2, z-1/2'

loop_
_atom_site_label
_atom_site_type_symbol
_atom_site_fract_x
_atom_site_fract_y
_atom_site_fract_z
_atom_site_U_iso_or_equiv
_atom_site_adp_type
_atom_site_occupancy
_atom_site_symmetry_multiplicity
_atom_site_calc_flag
_atom_site_refinement_flags
_atom_site_disorder_assembly
_atom_site_disorder_group
C1 C 0.6471(14) 0.2077(17) -0.0233(9) 0.039(5) Uani 1 1 d . . .
C2 C 0.5691(13) 0.2628(18) -0.0401(9) 0.039(5) Uani 1 1 d . . .
H2 H 0.5486 0.3140 -0.0150 0.046 Uiso 1 1 calc R . .
C3 C 0.5221(15) 0.246(2) -0.0905(11) 0.055(7) Uani 1 1 d . . .
H3 H 0.4701 0.2826 -0.0995 0.066 Uiso 1 1 calc R . .
C4 C 0.5559(17) 0.170(2) -0.1288(12) 0.064(8) Uani 1 1 d . . .
H4 H 0.5286 0.1596 -0.1652 0.076 Uiso 1 1 calc R . .
C5 C 0.6313(15) 0.109(2) -0.1113(10) 0.050(7) Uani 1 1 d . . .
C6 C 0.6638(18) 0.028(2) -0.1541(12) 0.075(9) Uani 1 1 d . . .
H6A H 0.6596 -0.0423 -0.1381 0.113 Uiso 1 1 calc R . .
H6B H 0.7242 0.0429 -0.1618 0.113 Uiso 1 1 calc R . .
H6C H 0.6282 0.0321 -0.1894 0.113 Uiso 1 1 calc R . .
C7 C 0.7898(14) 0.3088(18) 0.1144(9) 0.040(5) Uiso 1 1 d . . .
C8 C 0.7900(14) 0.1987(18) 0.1291(9) 0.040(6) Uani 1 1 d . . .
C9 C 0.8414(13) 0.3955(18) 0.1436(8) 0.036(5) Uani 1 1 d . . .
C10 C 0.9329(14) 0.4152(19) 0.1300(9) 0.042(5) Uiso 1 1 d . . .
H10 H 0.9613 0.3666 0.1035 0.051 Uiso 1 1 calc R . .
C11 C 0.9762(15) 0.513(2) 0.1456(11) 0.054(7) Uani 1 1 d . . .
H11 H 1.0332 0.5297 0.1296 0.064 Uiso 1 1 calc R . .
C12 C 0.9331(17) 0.593(2) 0.1757(13) 0.073(9) Uani 1 1 d . . .
H12 H 0.9598 0.6632 0.1816 0.087 Uiso 1 1 calc R . .
C13 C 0.8454(18) 0.571(2) 0.1931(11) 0.058(7) Uani 1 1 d . . .
H13 H 0.8113 0.6297 0.2089 0.070 Uiso 1 1 calc R . .
C14 C 0.8025(17) 0.480(2) 0.1772(10) 0.056(7) Uani 1 1 d . . .
H14 H 0.7389 0.4768 0.1826 0.067 Uiso 1 1 calc R . .
C15 C 0.8428(13) 0.1660(17) 0.1812(10) 0.038(5) Uani 1 1 d . . .
C16 C 0.8308(14) 0.214(2) 0.2356(9) 0.046(6) Uani 1 1 d . . .
H16 H 0.7891 0.2680 0.2380 0.055 Uiso 1 1 calc R . .
C17 C 0.8779(17) 0.184(2) 0.2846(12) 0.066(8) Uani 1 1 d . . .
H17 H 0.8680 0.2189 0.3191 0.079 Uiso 1 1 calc R . .
C18 C 0.9408(17) 0.102(2) 0.2841(12) 0.064(8) Uani 1 1 d . . .
H18 H 0.9706 0.0798 0.3178 0.077 Uiso 1 1 calc R . .
C19 C 0.9568(15) 0.057(2) 0.2313(10) 0.054(7) Uani 1 1 d . . .
H19 H 1.0016 0.0064 0.2291 0.064 Uiso 1 1 calc R . .
C20 C 0.9079(15) 0.0841(18) 0.1818(9) 0.044(6) Uani 1 1 d . . .
H20 H 0.9177 0.0478 0.1478 0.053 Uiso 1 1 calc R . .
C90 C 0.786(8) 0.798(10) 0.751(7) 0.20(8) Uani 0.40 1 d PG . .
H90A H 0.7955 0.8685 0.7673 0.241 Uiso 0.40 1 calc PR . .
H90B H 0.8116 0.7944 0.7135 0.241 Uiso 0.40 1 calc PR . .
C101 C 0.8705(15) 0.274(2) -0.0326(11) 0.049(6) Uani 1 1 d . . .
C102 C 0.9531(19) 0.183(2) 0.0553(10) 0.056(7) Uani 1 1 d . . .
C200 C 0.6042(19) 0.111(2) 0.1343(11) 0.060(7) Uani 1 1 d . . .
C201 C 0.6344(15) -0.0158(18) 0.0365(12) 0.051(7) Uani 1 1 d . . .
C202 C 0.7467(19) -0.045(3) 0.1273(11) 0.066(8) Uani 1 1 d . . .
C301 C 0.8616(17) 0.055(2) -0.0885(11) 0.056(7) Uani 1 1 d . . .
C302 C 0.7519(18) -0.105(2) -0.0522(12) 0.061(7) Uani 1 1 d . . .
C303 C 0.8772(16) -0.036(2) 0.0249(10) 0.048(6) Uani 1 1 d . . .
C401 C 0.7304(18) 0.447(2) -0.0338(12) 0.062(7) Uani 1 1 d . . .
C402 C 0.636(2) 0.479(2) 0.0547(13) 0.069(8) Uani 1 1 d . . .
C501 C 0.522(2) 0.304(3) 0.1044(13) 0.082(10) Uani 1 1 d . . .
C502 C 0.6178(17) 0.296(2) 0.1935(12) 0.061(7) Uani 1 1 d . . .
C601 C 0.8949(19) 0.570(2) 0.0165(14) 0.070(8) Uani 1 1 d . . .
C602 C 0.766(2) 0.662(2) 0.0712(14) 0.071(9) Uani 1 1 d . . .
N1 N 0.6924(11) 0.2252(15) 0.0269(7) 0.040(5) Uani 1 1 d . . .
N2 N 0.6752(10) 0.1266(16) -0.0605(8) 0.044(5) Uani 1 1 d . . .
O101 O 0.8949(14) 0.3088(19) -0.0759(8) 0.089(7) Uani 1 1 d . . .
O102 O 1.0296(11) 0.1727(15) 0.0675(9) 0.068(5) Uani 1 1 d . . .
O200 O 0.5524(14) 0.0568(16) 0.1595(10) 0.088(7) Uani 1 1 d . . .
O201 O 0.5829(11) -0.0701(14) 0.0155(8) 0.060(5) Uani 1 1 d . . .
O202 O 0.7671(15) -0.1136(17) 0.1570(9) 0.087(7) Uani 1 1 d . . .
O301 O 0.9064(13) 0.0602(19) -0.1267(9) 0.087(7) Uani 1 1 d . . .
O302 O 0.7378(14) -0.1952(18) -0.0663(9) 0.083(6) Uani 1 1 d . . .
O303 O 0.9322(13) -0.0725(15) 0.0517(8) 0.071(6) Uani 1 1 d . . .
O401 O 0.7254(18) 0.479(2) -0.0814(10) 0.116(9) Uani 1 1 d . . .
O402 O 0.5762(14) 0.5361(17) 0.0633(11) 0.100(8) Uani 1 1 d . . .
O501 O 0.4495(13) 0.326(2) 0.0944(10) 0.110(9) Uani 1 1 d . . .
O502 O 0.6002(13) 0.3141(15) 0.2420(8) 0.071(6) Uani 1 1 d . . .
O601 O 0.9217(15) 0.5825(19) -0.0265(10) 0.098(8) Uani 1 1 d . . .
O602 O 0.7178(16) 0.7291(17) 0.0573(11) 0.095(7) Uani 1 1 d . . .
Ru1 Ru 0.83440(11) 0.20953(15) 0.03620(7) 0.0359(5) Uani 1 1 d . . .
Ru2 Ru 0.71280(11) 0.07628(15) 0.08023(8) 0.0372(5) Uani 1 1 d . . .
Ru3 Ru 0.78782(12) 0.02990(16) -0.02403(8) 0.0411(5) Uani 1 1 d . . .
Ru4 Ru 0.73269(12) 0.39355(15) 0.04291(8) 0.0410(5) Uani 1 1 d . . .
Ru5 Ru 0.64108(11) 0.26030(15) 0.11927(8) 0.0399(5) Uani 1 1 d . . .
Ru6 Ru 0.84836(13) 0.55389(17) 0.09204(9) 0.0526(6) Uani 1 1 d . . .
Cl1 Cl 0.833(7) 0.689(9) 0.802(3) 0.48(7) Uani 0.40 1 d PG . .
Cl2 Cl 0.672(5) 0.762(10) 0.748(4) 0.54(10) Uani 0.40 1 d PG . .

loop_
_atom_site_aniso_label
_atom_site_aniso_U_11
_atom_site_aniso_U_22
_atom_site_aniso_U_33
_atom_site_aniso_U_23
_atom_site_aniso_U_13
_atom_site_aniso_U_12
C1 0.057(14) 0.031(13) 0.028(11) 0.023(11) -0.013(10) 0.001(10)
C2 0.032(11) 0.043(14) 0.039(12) 0.000(11) -0.011(10) 0.008(10)
C3 0.041(14) 0.057(17) 0.067(17) -0.005(15) -0.003(12) 0.018(12)
C4 0.058(16) 0.08(2) 0.053(16) 0.007(16) -0.006(13) 0.009(15)
C5 0.050(14) 0.050(16) 0.048(14) -0.031(13) -0.025(11) 0.016(12)
C6 0.077(19) 0.08(2) 0.065(18) -0.030(17) -0.028(15) 0.032(16)
C8 0.050(13) 0.038(13) 0.031(11) -0.014(11) -0.008(10) 0.032(11)
C9 0.043(12) 0.044(14) 0.020(10) -0.006(10) -0.008(9) -0.012(10)
C11 0.038(13) 0.051(16) 0.072(17) -0.024(14) 0.006(12) -0.001(11)
C12 0.056(17) 0.07(2) 0.09(2) -0.031(18) -0.005(15) -0.022(15)
C13 0.09(2) 0.035(14) 0.054(15) -0.022(13) 0.007(14) -0.018(13)
C14 0.064(16) 0.057(17) 0.046(14) -0.008(14) -0.005(12) -0.009(13)
C15 0.029(11) 0.026(12) 0.057(14) 0.001(11) 0.000(10) -0.002(9)
C16 0.032(12) 0.060(16) 0.045(13) -0.018(13) -0.008(10) 0.010(11)
C17 0.068(18) 0.07(2) 0.056(16) -0.024(16) -0.014(14) 0.020(15)
C18 0.060(17) 0.07(2) 0.062(17) -0.012(16) -0.029(14) 0.008(14)
C19 0.049(14) 0.059(17) 0.052(15) 0.017(14) -0.006(12) 0.013(12)
C20 0.059(14) 0.039(14) 0.035(12) -0.002(11) -0.014(11) -0.001(11)
C90 0.15(11) 0.15(12) 0.32(19) -0.03(12) 0.19(13) -0.06(9)
C101 0.040(13) 0.059(17) 0.050(15) -0.010(14) 0.005(11) -0.018(12)
C102 0.08(2) 0.045(16) 0.041(14) -0.013(13) 0.007(13) -0.008(14)
C200 0.073(18) 0.055(17) 0.051(15) 0.009(14) -0.001(13) 0.011(14)
C201 0.047(14) 0.021(12) 0.082(18) -0.008(13) -0.029(13) -0.003(11)
C202 0.075(19) 0.08(2) 0.047(15) 0.006(16) -0.007(14) -0.039(17)
C301 0.064(17) 0.047(16) 0.055(16) -0.017(14) -0.009(13) 0.037(13)
C302 0.066(17) 0.06(2) 0.056(16) -0.001(16) -0.002(13) -0.006(14)
C303 0.050(14) 0.053(16) 0.041(13) 0.016(13) 0.009(11) 0.012(12)
C401 0.075(18) 0.050(17) 0.061(17) 0.010(15) -0.008(14) 0.025(14)
C402 0.08(2) 0.031(15) 0.09(2) -0.014(15) 0.002(17) 0.013(14)
C501 0.06(2) 0.12(3) 0.065(19) 0.01(2) 0.005(15) 0.023(19)
C502 0.057(16) 0.065(19) 0.061(17) 0.020(16) 0.005(13) 0.016(14)
C601 0.067(18) 0.060(19) 0.08(2) 0.006(18) 0.019(17) 0.011(15)
C602 0.10(2) 0.014(13) 0.11(2) -0.002(15) 0.048(19) 0.000(14)
N1 0.035(10) 0.046(12) 0.038(10) 0.020(9) -0.021(8) -0.009(8)
N2 0.025(9) 0.057(13) 0.049(11) -0.015(11) -0.013(8) 0.001(9)
O101 0.100(16) 0.115(19) 0.056(12) 0.020(13) 0.034(11) -0.004(14)
O102 0.032(9) 0.072(13) 0.099(15) -0.008(11) -0.002(9) 0.010(9)
O200 0.100(16) 0.058(13) 0.111(17) -0.008(13) 0.054(14) -0.020(12)
O201 0.056(10) 0.047(11) 0.079(12) -0.008(10) 0.005(9) -0.014(9)
O202 0.111(17) 0.068(15) 0.079(14) 0.033(13) -0.031(12) 0.009(12)
O301 0.073(14) 0.112(19) 0.077(14) -0.014(14) 0.022(12) 0.013(13)
O302 0.105(16) 0.061(14) 0.084(15) -0.009(13) 0.005(12) -0.009(12)
O303 0.087(13) 0.057(12) 0.065(12) -0.016(10) -0.026(11) 0.041(11)
O401 0.17(2) 0.11(2) 0.068(14) 0.050(15) -0.009(15) 0.029(18)
O402 0.089(15) 0.061(14) 0.15(2) -0.013(15) 0.009(15) 0.035(12)
O501 0.043(12) 0.18(3) 0.108(18) 0.006(18) -0.012(11) 0.030(14)
O502 0.101(15) 0.055(12) 0.059(12) 0.018(10) 0.033(11) 0.004(10)
O601 0.106(17) 0.093(18) 0.101(17) 0.020(14) 0.061(15) -0.019(14)
O602 0.125(19) 0.047(13) 0.114(19) -0.005(13) 0.021(15) 0.018(13)
Ru1 0.0349(10) 0.0368(11) 0.0358(10) -0.0026(9) -0.0001(7) 0.0009(8)
Ru2 0.0389(10) 0.0343(11) 0.0378(10) -0.0002(9) -0.0033(8) -0.0016(8)
Ru3 0.0394(10) 0.0407(11) 0.0425(11) -0.0091(9) -0.0053(8) 0.0052(8)
Ru4 0.0469(11) 0.0333(11) 0.0426(11) -0.0011(9) 0.0001(8) 0.0032(8)
Ru5 0.0364(10) 0.0418(11) 0.0414(10) -0.0036(9) 0.0025(8) 0.0012(8)
Ru6 0.0531(12) 0.0431(13) 0.0624(13) -0.0083(11) 0.0108(10) -0.0061(9)
Cl1 0.8(2) 0.46(14) 0.19(6) -0.06(8) 0.03(9) 0.15(14)
Cl2 0.25(7) 0.9(2) 0.43(11) -0.49(15) 0.03(7) -0.02(11)
